data_7009385
loop_
_publ_author_name
'Plater, M. John'
'Foreman, Mark R. St. J.'
'Gelbrich, Thomas'
'Hursthouse, Michael B.'

_publ_section_title
;
 Synthesis and characterisation of infinite di- and tri-nuclear zinc
 co-ordination networks with flexible dipyridyl ligands
;
_journal_issue 13
_journal_name_full 'Journal of the Chemical Society, Dalton Transactions'
_journal_page_first 1995
_journal_paper_doi 10.1039/b000566p
_journal_year 2000
_chemical_formula_sum 'C39 H62.33 N9 O20.67 Zn3'
_chemical_formula_weight 1184.10
_chemical_name_systematic
; 
 ? 
;
_space_group_IT_number 14
_symmetry_cell_setting monoclinic
_symmetry_space_group_name_Hall '-P 2yn'
_symmetry_space_group_name_H-M 'P 1 21/n 1'
_atom_sites_solution_hydrogens geom
_atom_sites_solution_primary direct
_atom_sites_solution_secondary difmap
_audit_creation_method SHELXL-97
_cell_angle_alpha 90.00
_cell_angle_beta 103.855(2)
_cell_angle_gamma 90.00
_cell_formula_units_Z 4
_cell_length_a 13.1599(4)
_cell_length_b 21.6360(10)
_cell_length_c 19.4741(9)
_cell_measurement_temperature 150(2)
_cell_volume 5383.5(4)
_computing_data_reduction 'DENZO and COLLECT'
_computing_publication_material 'PLATON (Spek, 1990)'
_computing_structure_refinement 'SHELXL-97 (Sheldrick, 1997)'
_computing_structure_solution 'SHELXS-97 (Sheldrick, 1990)'
_diffrn_ambient_temperature 150(2)
_diffrn_detector_area_resol_mean '9.091 pixels/mm'
_diffrn_measured_fraction_theta_full 0.970
_diffrn_measured_fraction_theta_max 0.970
_diffrn_measurement_device_type 'Enraf Nonius KappaCCD area detector'
_diffrn_measurement_method '\p and \q scans to fill Ewald sphere'
_diffrn_radiation_monochromator graphite
_diffrn_radiation_source 'fine-focus sealed tube'
_diffrn_radiation_type MoK\a
_diffrn_radiation_wavelength 0.71073
_diffrn_reflns_av_R_equivalents 0.0706
_diffrn_reflns_av_sigmaI/netI 0.0995
_diffrn_reflns_limit_h_max 15
_diffrn_reflns_limit_h_min -15
_diffrn_reflns_limit_k_max 25
_diffrn_reflns_limit_k_min -25
_diffrn_reflns_limit_l_max 23
_diffrn_reflns_limit_l_min -23
_diffrn_reflns_number 68514
_diffrn_reflns_theta_full 25.05
_diffrn_reflns_theta_max 25.05
_diffrn_reflns_theta_min 1.85
_exptl_absorpt_coefficient_mu 1.405
_exptl_absorpt_correction_T_max 0.9330
_exptl_absorpt_correction_T_min 0.8169
_exptl_absorpt_correction_type 'Empirical, SORTAV (R. H. Blessing, 1995, 1997)'
_exptl_crystal_colour colourless
_exptl_crystal_density_diffrn 1.461
_exptl_crystal_density_method 'not measured'
_exptl_crystal_description prism
_exptl_crystal_F_000 2459
_exptl_crystal_size_max 0.15
_exptl_crystal_size_mid 0.05
_exptl_crystal_size_min 0.05
_refine_diff_density_max 0.626
_refine_diff_density_min -0.616
_refine_diff_density_rms 0.095
_refine_ls_extinction_method none
_refine_ls_goodness_of_fit_ref 0.952
_refine_ls_hydrogen_treatment mixed
_refine_ls_matrix_type full
_refine_ls_number_parameters 735
_refine_ls_number_reflns 9523
_refine_ls_number_restraints 2
_refine_ls_restrained_S_all 0.952
_refine_ls_R_factor_all 0.1223
_refine_ls_R_factor_gt 0.0590
_refine_ls_shift/su_max 0.000
_refine_ls_shift/su_mean 0.000
_refine_ls_structure_factor_coef Fsqd
_refine_ls_weighting_details 'w=1/[\s^2^(Fo^2^)+(0.0759P)^2^+0.0000P] where P=(Fo^2^+2Fc^2^)/3'
_refine_ls_weighting_scheme calc
_refine_ls_wR_factor_gt 0.1323
_refine_ls_wR_factor_ref 0.1504
_reflns_number_gt 5506
_reflns_number_total 9523
_reflns_threshold_expression >2sigma(I)
_cod_data_source_file b000566p.txt
_cod_data_source_block s92-2
_cod_depositor_comments
;
The following automatic conversions were performed:
'_symmetry_cell_setting' value 'Monoclinic' changed to 'monoclinic'
according to '/home/saulius/struct/CIF-dictionaries/cif_core.dic'
dictionary named 'cif_core.dic' version 2.4.1 from 2010-06-29.

Automatic conversion script
Id: cif_fix_enum 1527 2010-12-29 10:47:43Z saulius 

The following automatic conversions were performed:

'_refine_ls_weighting_scheme' value 'calc
w=1/[\s^2^(Fo^2^)+(0.0759P)^2^+0.0000P] where P=(Fo^2^+2Fc^2^)/3' was
changed to 'calc'. New tag '_refine_ls_weighting_details' was
created. The value of the new tag was set to
'w=1/[\s^2^(Fo^2^)+(0.0759P)^2^+0.0000P] where P=(Fo^2^+2Fc^2^)/3'.

Automatic conversion script
Id: cif_fix_values 3143 2015-03-26 13:38:13Z robertas 
;
_cod_original_sg_symbol_H-M P2(1)/n
_cod_database_code 7009385

loop_
_symmetry_equiv_pos_as_xyz
'x, y, z'
'-x+1/2, y+1/2, -z+1/2'
'-x, -y, -z'
'x-1/2, -y-1/2, z-1/2'

loop_
_atom_site_label
_atom_site_type_symbol
_atom_site_fract_x
_atom_site_fract_y
_atom_site_fract_z
_atom_site_U_iso_or_equiv
_atom_site_adp_type
_atom_site_occupancy
_atom_site_calc_flag
_atom_site_refinement_flags
_atom_site_disorder_assembly
_atom_site_disorder_group
Zn1 Zn 0.28316(4) 0.16386(2) 0.62163(3) 0.03021(17) Uani 1 d . . .
Zn2 Zn 0.38458(4) 0.24749(3) 0.76415(3) 0.03359(18) Uani 1 d . . .
Zn3 Zn 0.28516(4) 0.32480(2) 0.61248(3) 0.03024(17) Uani 1 d . . .
O1 O 0.2673(3) 0.24279(14) 0.57395(19) 0.0326(8) Uani 1 d D . .
H1 H 0.262(3) 0.2349(19) 0.5324(12) 0.019(14) Uiso 1 d D . .
O2 O 0.3102(3) 0.17442(16) 0.72237(18) 0.0350(8) Uani 1 d D . .
H2 H 0.334(3) 0.1428(15) 0.744(2) 0.034(16) Uiso 1 d D . .
O3 O 0.3149(3) 0.31704(19) 0.7137(2) 0.0383(10) Uani 1 d . . .
H3 H 0.318(5) 0.346(3) 0.733(3) 0.06(2) Uiso 1 d . . .
N11 N 1.1485(3) 0.11464(17) 0.5939(2) 0.0293(9) Uani 1 d . . .
N12 N 0.4016(3) 0.11833(18) 0.5928(2) 0.0312(10) Uani 1 d . . .
N21 N 0.8931(3) 0.24833(17) 0.3679(2) 0.0346(10) Uani 1 d . . .
N22 N 0.5298(3) 0.24234(18) 0.7457(2) 0.0327(10) Uani 1 d . . .
N31 N 1.1504(3) 0.37327(17) 0.5809(2) 0.0302(10) Uani 1 d . . .
N32 N 0.4067(3) 0.36674(18) 0.5843(2) 0.0305(10) Uani 1 d . . .
C101 C 1.0918(4) 0.1150(2) 0.5268(3) 0.0299(12) Uani 1 d . . .
H101 H 1.1197 0.1352 0.4920 0.017 Uiso 1 calc R . .
C102 C 0.9949(4) 0.0875(2) 0.5062(3) 0.0335(12) Uani 1 d . . .
H102 H 0.9570 0.0894 0.4582 0.036(14) Uiso 1 calc R . .
C103 C 0.9525(4) 0.0567(2) 0.5555(3) 0.0317(12) Uani 1 d . . .
C104 C 1.0134(4) 0.0566(2) 0.6251(3) 0.0429(14) Uani 1 d . . .
H104 H 0.9884 0.0364 0.6611 0.042(14) Uiso 1 calc R . .
C105 C 1.1078(4) 0.0853(2) 0.6412(3) 0.0401(13) Uani 1 d . . .
H105 H 1.1472 0.0844 0.6890 0.050 Uiso 1 calc R . .
C106 C 0.8478(3) 0.0258(2) 0.5351(3) 0.0335(12) Uani 1 d . . .
H10A H 0.8536 -0.0160 0.5563 0.020(11) Uiso 1 calc R . .
H10B H 0.8276 0.0209 0.4831 0.037(14) Uiso 1 calc R . .
C107 C 0.7617(3) 0.0612(2) 0.5585(3) 0.0368(13) Uani 1 d . . .
H10C H 0.7533 0.1027 0.5364 0.020(11) Uiso 1 calc R . .
H10D H 0.7810 0.0666 0.6105 0.029(13) Uiso 1 calc R . .
C108 C 0.6587(3) 0.0255(2) 0.5366(3) 0.0416(14) Uani 1 d . . .
H10E H 0.6413 0.0194 0.4847 0.042(15) Uiso 1 calc R . .
H10F H 0.6681 -0.0159 0.5590 0.049(16) Uiso 1 calc R . .
C109 C 0.5689(3) 0.0576(2) 0.5569(3) 0.0349(13) Uani 1 d . . .
C110 C 0.5194(4) 0.1080(2) 0.5175(3) 0.0416(14) Uani 1 d . . .
H110 H 0.5421 0.1225 0.4776 0.022(12) Uiso 1 calc R . .
C111 C 0.4370(4) 0.1364(2) 0.5377(3) 0.0371(13) Uani 1 d . . .
H111 H 0.4040 0.1705 0.5107 0.028(13) Uiso 1 calc R . .
C112 C 0.4493(4) 0.0708(2) 0.6305(3) 0.0368(13) Uani 1 d . . .
H112 H 0.4250 0.0574 0.6703 0.032(13) Uiso 1 calc R . .
C113 C 0.5327(4) 0.0400(2) 0.6144(3) 0.0350(12) Uani 1 d . . .
H113 H 0.5650 0.0067 0.6432 0.070(19) Uiso 1 calc R . .
C201 C 0.9847(4) 0.2502(2) 0.4165(3) 0.0355(12) Uani 1 d . . .
H201 H 1.0473 0.2529 0.4005 0.027 Uiso 1 calc R . .
C202 C 0.9928(4) 0.2486(2) 0.4878(3) 0.0372(13) Uani 1 d . . .
H202 H 1.0595 0.2504 0.5201 0.044(15) Uiso 1 calc R . .
C203 C 0.9030(4) 0.2442(2) 0.5123(3) 0.0347(12) Uani 1 d . . .
C204 C 0.8070(4) 0.2421(3) 0.4619(3) 0.0509(16) Uani 1 d . . .
H204 H 0.7434 0.2391 0.4767 0.08(2) Uiso 1 calc R . .
C205 C 0.8052(4) 0.2446(2) 0.3905(3) 0.0477(15) Uani 1 d . . .
H205 H 0.7398 0.2435 0.3568 0.049 Uiso 1 calc R . .
C206 C 0.9129(4) 0.2404(3) 0.5910(3) 0.0472(15) Uani 1 d . . .
H20A H 0.9502 0.2017 0.6087 0.055(17) Uiso 1 calc R . .
H20B H 0.9570 0.2753 0.6138 0.069(19) Uiso 1 calc R . .
C207 C 0.8117(4) 0.2419(2) 0.6141(3) 0.0399(13) Uani 1 d . . .
H20C H 0.7670 0.2072 0.5915 0.035(13) Uiso 1 calc R . .
H20D H 0.7745 0.2809 0.5976 0.034(13) Uiso 1 calc R . .
C208 C 0.8282(4) 0.2371(3) 0.6948(3) 0.0455(15) Uani 1 d . . .
H20E H 0.8650 0.1981 0.7118 0.051(16) Uiso 1 calc R . .
H20F H 0.8722 0.2720 0.7179 0.025(12) Uiso 1 calc R . .
C209 C 0.7253(4) 0.2387(2) 0.7144(3) 0.0367(13) Uani 1 d . . .
C210 C 0.6755(4) 0.1855(3) 0.7282(3) 0.0387(13) Uani 1 d . . .
H210 H 0.7084 0.1466 0.7270 0.048(15) Uiso 1 calc R . .
C211 C 0.5803(4) 0.1883(2) 0.7434(3) 0.0363(13) Uani 1 d . . .
H211 H 0.5480 0.1509 0.7526 0.026(12) Uiso 1 calc R . .
C212 C 0.5762(4) 0.2946(2) 0.7314(2) 0.0334(12) Uani 1 d . . .
H212 H 0.5411 0.3330 0.7318 0.050(16) Uiso 1 calc R . .
C213 C 0.6731(4) 0.2940(3) 0.7160(3) 0.0437(14) Uani 1 d . . .
H213 H 0.7041 0.3317 0.7065 0.051(16) Uiso 1 calc R . .
C301 C 1.1027(4) 0.3815(2) 0.5125(3) 0.0340(12) Uani 1 d . . .
H301 H 1.1371 0.3681 0.4775 0.051 Uiso 1 calc R . .
C302 C 1.0054(4) 0.4089(2) 0.4912(3) 0.0344(12) Uani 1 d . . .
H302 H 0.9737 0.4130 0.4422 0.030(13) Uiso 1 calc R . .
C303 C 0.9544(3) 0.4300(2) 0.5401(3) 0.0305(12) Uani 1 d . . .
C304 C 1.0051(4) 0.4214(2) 0.6113(3) 0.0398(13) Uani 1 d . . .
H304 H 0.9731 0.4350 0.6475 0.051(16) Uiso 1 calc R . .
C305 C 1.1005(4) 0.3936(2) 0.6284(3) 0.0386(13) Uani 1 d . . .
H305 H 1.1335 0.3884 0.6771 0.025 Uiso 1 calc R . .
C306 C 0.8495(3) 0.4605(2) 0.5202(3) 0.0391(14) Uani 1 d . . .
H30A H 0.8301 0.4668 0.4683 0.048(16) Uiso 1 calc R . .
H30B H 0.8546 0.5017 0.5428 0.046(15) Uiso 1 calc R . .
C307 C 0.7630(3) 0.4237(2) 0.5416(3) 0.0362(13) Uani 1 d . . .
H30C H 0.7557 0.3828 0.5181 0.029(12) Uiso 1 calc R . .
H30D H 0.7817 0.4169 0.5934 0.027(13) Uiso 1 calc R . .
C308 C 0.6595(3) 0.4586(2) 0.5205(3) 0.0403(14) Uani 1 d . . .
H30E H 0.6689 0.5005 0.5416 0.036(14) Uiso 1 calc R . .
H30F H 0.6397 0.4634 0.4685 0.059(18) Uiso 1 calc R . .
C309 C 0.5725(4) 0.4266(2) 0.5438(3) 0.0361(13) Uani 1 d . . .
C310 C 0.5344(4) 0.4471(2) 0.6003(3) 0.0400(14) Uani 1 d . . .
H310 H 0.5654 0.4819 0.6270 0.045(15) Uiso 1 calc R . .
C311 C 0.5258(4) 0.3741(2) 0.5093(3) 0.0420(14) Uani 1 d . . .
H311 H 0.5493 0.3578 0.4705 0.026(12) Uiso 1 calc R . .
C312 C 0.4513(4) 0.4170(2) 0.6178(3) 0.0426(14) Uani 1 d . . .
H312 H 0.4249 0.4330 0.6555 0.037(14) Uiso 1 calc R . .
C313 C 0.4452(4) 0.3457(2) 0.5312(3) 0.0438(14) Uani 1 d . . .
H313 H 0.4156 0.3092 0.5073 0.021(11) Uiso 1 calc R . .
N1 N 0.1285(4) 0.0921(2) 0.3352(3) 0.0523(13) Uani 1 d . . .
O4 O 0.0533(3) 0.11220(18) 0.3583(2) 0.0558(11) Uani 1 d . . .
O5 O 0.2204(3) 0.11046(18) 0.3645(2) 0.0597(11) Uani 1 d . . .
O6 O 0.1140(4) 0.0547(2) 0.2862(2) 0.0736(13) Uani 1 d . . .
N2 N 0.6067(5) 0.0941(3) 0.3332(3) 0.0728(17) Uani 1 d . . .
O7 O 0.6943(4) 0.1073(2) 0.3742(3) 0.0963(17) Uani 1 d . . .
O8 O 0.6024(4) 0.0544(2) 0.2868(2) 0.0773(14) Uani 1 d . . .
O9 O 0.5245(4) 0.1216(2) 0.3394(3) 0.0890(16) Uani 1 d . . .
N3 N 0.3230(4) 0.3643(2) 0.3672(2) 0.0478(12) Uani 1 d . . .
O10 O 0.2465(3) 0.37518(19) 0.3930(2) 0.0581(11) Uani 1 d . . .
O11 O 0.3603(3) 0.31004(17) 0.36983(19) 0.0479(10) Uani 1 d . . .
O12 O 0.3610(3) 0.40656(19) 0.3370(2) 0.0686(12) Uani 1 d . . .
O13 O 0.2388(3) 0.22633(19) 0.4292(2) 0.0529(10) Uani 1 d G . .
H13A H 0.1734 0.2357 0.4182 0.079 Uiso 1 d G . .
H13B H 0.2687 0.2518 0.4082 0.079 Uiso 1 d G . .
O14 O 0.1029(3) 0.4601(2) 0.3054(3) 0.0581(11) Uani 1 d G . .
H14A H 0.1221 0.4923 0.2859 0.049(19) Uiso 1 d G . .
H14B H 0.1577 0.4445 0.3304 0.09(3) Uiso 1 d G . .
O15 O 0.3377(4) 0.0708(2) 0.2494(2) 0.0756(13) Uani 1 d G . .
H15A H 0.2815 0.0730 0.2643 0.113 Uiso 1 d G . .
H15B H 0.3861 0.0845 0.2821 0.113 Uiso 1 d G . .
O16 O 0.5542(3) 0.2505(2) 0.3648(3) 0.0857(16) Uani 1 d G . .
H16A H 0.5021 0.2749 0.3631 0.129 Uiso 1 d G . .
H16B H 0.5383 0.2168 0.3808 0.129 Uiso 1 d G . .
O17 O 0.8448(3) 0.0758(2) 0.2921(2) 0.0648(12) Uani 1 d G . .
H17A H 0.9089 0.0836 0.3127 0.097 Uiso 1 d G . .
H17A H 0.8141 0.0684 0.3243 0.097 Uiso 1 d G . .
O18 O 0.4005(4) 0.07905(18) 0.8063(2) 0.0531(10) Uani 1 d G . .
H18A H 0.4591 0.0606 0.8087 0.07(2) Uiso 1 d G . .
H18B H 0.3571 0.0514 0.8093 0.029(15) Uiso 1 d G . .
O19 O 0.2270(3) 0.0120(2) 0.8185(2) 0.0694(12) Uani 1 d G . .
H19A H 0.2097 -0.0137 0.7840 0.104 Uiso 1 d G . .
H19B H 0.1746 0.0346 0.8166 0.104 Uiso 1 d G . .
O20 O 0.0982(5) 0.1923(3) 0.7445(4) 0.0714(19) Uani 0.67 d PG . .
H20A H 0.1609 0.1842 0.7415 0.107 Uiso 0.67 d PG . .
H20B H 0.1031 0.2210 0.7741 0.107 Uiso 0.67 d PG . .
O21 O 0.0697(5) 0.0959(8) 0.8213(4) 0.101(4) Uani 0.88(3) d PG A 1
H21A H 0.0046 0.1028 0.8185 0.151 Uiso 0.88(3) d PG A 1
H21B H 0.0725 0.0629 0.7991 0.151 Uiso 0.88(3) d PG A 1
O21' O 0.060(4) 0.1305(7) 0.818(3) 0.082(18) Uani 0.12(3) d PG A 2

loop_
_atom_site_aniso_label
_atom_site_aniso_U_11
_atom_site_aniso_U_22
_atom_site_aniso_U_33
_atom_site_aniso_U_23
_atom_site_aniso_U_13
_atom_site_aniso_U_12
Zn1 0.0279(3) 0.0274(3) 0.0355(4) -0.0020(3) 0.0078(3) -0.0010(2)
Zn2 0.0331(3) 0.0358(4) 0.0310(4) -0.0006(3) 0.0060(3) -0.0008(3)
Zn3 0.0286(3) 0.0268(3) 0.0353(4) 0.0003(3) 0.0077(3) 0.0003(2)
O1 0.043(2) 0.025(2) 0.029(2) -0.0016(17) 0.0078(17) 0.0001(15)
O2 0.037(2) 0.032(2) 0.035(2) -0.0005(18) 0.0055(16) -0.0027(17)
O3 0.044(2) 0.035(2) 0.034(2) 0.001(2) 0.0065(17) 0.0032(18)
N11 0.031(2) 0.025(2) 0.031(3) 0.0001(19) 0.008(2) -0.0011(17)
N12 0.032(2) 0.030(2) 0.033(3) -0.002(2) 0.011(2) 0.0006(18)
N21 0.034(2) 0.041(3) 0.028(2) 0.0011(19) 0.007(2) 0.0008(19)
N22 0.031(2) 0.036(3) 0.027(2) 0.0012(19) -0.0005(19) 0.0004(19)
N31 0.028(2) 0.028(2) 0.034(3) 0.0007(19) 0.006(2) -0.0005(17)
N32 0.030(2) 0.028(2) 0.034(3) -0.001(2) 0.0076(19) 0.0027(18)
C101 0.039(3) 0.021(3) 0.034(3) -0.001(2) 0.017(3) -0.007(2)
C102 0.035(3) 0.033(3) 0.031(3) -0.002(2) 0.006(3) 0.005(2)
C103 0.037(3) 0.024(3) 0.036(3) 0.001(2) 0.014(3) 0.003(2)
C104 0.041(3) 0.049(4) 0.041(4) 0.010(3) 0.014(3) -0.009(3)
C105 0.036(3) 0.047(4) 0.037(3) 0.005(3) 0.008(3) -0.010(3)
C106 0.032(3) 0.026(3) 0.043(4) 0.000(2) 0.010(2) -0.003(2)
C107 0.036(3) 0.027(3) 0.051(4) -0.005(3) 0.019(3) 0.001(2)
C108 0.028(3) 0.030(3) 0.065(4) -0.015(3) 0.009(3) -0.007(2)
C109 0.024(3) 0.036(3) 0.043(3) -0.007(3) 0.004(2) -0.003(2)
C110 0.041(3) 0.041(3) 0.051(4) 0.006(3) 0.025(3) -0.001(3)
C111 0.035(3) 0.033(3) 0.044(4) 0.008(3) 0.011(3) 0.010(2)
C112 0.040(3) 0.036(3) 0.035(3) 0.002(3) 0.010(3) 0.001(2)
C113 0.036(3) 0.027(3) 0.039(3) 0.003(2) 0.004(3) 0.008(2)
C201 0.034(3) 0.034(3) 0.036(3) 0.002(2) 0.004(2) 0.004(2)
C202 0.042(3) 0.023(3) 0.043(4) 0.003(2) 0.002(3) -0.001(2)
C203 0.044(3) 0.023(3) 0.037(3) -0.004(2) 0.009(3) 0.001(2)
C204 0.044(3) 0.073(5) 0.038(4) 0.001(3) 0.014(3) 0.001(3)
C205 0.039(3) 0.068(4) 0.035(4) -0.007(3) 0.008(3) -0.008(3)
C206 0.043(3) 0.060(4) 0.040(4) -0.005(3) 0.012(3) 0.000(3)
C207 0.042(3) 0.039(3) 0.039(3) -0.002(3) 0.009(3) 0.003(3)
C208 0.045(3) 0.056(4) 0.037(3) -0.001(3) 0.013(3) 0.000(3)
C209 0.036(3) 0.049(4) 0.026(3) 0.002(3) 0.009(2) 0.000(3)
C210 0.041(3) 0.037(3) 0.037(3) 0.004(3) 0.008(3) 0.011(3)
C211 0.035(3) 0.029(3) 0.043(3) 0.002(2) 0.007(3) -0.001(2)
C212 0.035(3) 0.032(3) 0.033(3) -0.005(2) 0.008(2) -0.003(2)
C213 0.050(4) 0.043(4) 0.035(3) -0.004(3) 0.004(3) -0.013(3)
C301 0.043(3) 0.028(3) 0.036(3) 0.002(2) 0.018(3) 0.001(2)
C302 0.033(3) 0.034(3) 0.037(3) 0.011(2) 0.009(3) -0.002(2)
C303 0.030(3) 0.019(3) 0.042(3) 0.003(2) 0.009(3) -0.006(2)
C304 0.034(3) 0.044(3) 0.045(4) -0.005(3) 0.015(3) 0.006(2)
C305 0.040(3) 0.042(3) 0.034(3) -0.004(3) 0.008(3) 0.006(2)
C306 0.033(3) 0.033(3) 0.052(4) 0.010(3) 0.010(3) -0.003(2)
C307 0.035(3) 0.027(3) 0.047(4) 0.007(3) 0.011(3) 0.003(2)
C308 0.031(3) 0.037(3) 0.054(4) 0.008(3) 0.012(3) 0.000(2)
C309 0.028(3) 0.037(3) 0.045(3) 0.015(3) 0.010(3) 0.006(2)
C310 0.034(3) 0.026(3) 0.062(4) -0.004(3) 0.015(3) -0.004(2)
C311 0.039(3) 0.051(4) 0.038(3) -0.011(3) 0.015(3) -0.012(3)
C312 0.044(3) 0.037(3) 0.053(4) -0.006(3) 0.024(3) 0.000(3)
C313 0.044(3) 0.038(3) 0.048(4) -0.012(3) 0.007(3) -0.012(3)
N1 0.073(4) 0.045(3) 0.041(3) 0.015(3) 0.016(3) 0.000(3)
O4 0.060(3) 0.064(3) 0.048(3) -0.002(2) 0.022(2) -0.010(2)
O5 0.051(3) 0.046(3) 0.078(3) 0.007(2) 0.008(2) -0.004(2)
O6 0.116(4) 0.054(3) 0.055(3) -0.011(2) 0.029(3) -0.005(3)
N2 0.095(5) 0.061(4) 0.070(5) 0.010(3) 0.035(4) -0.006(4)
O7 0.091(4) 0.112(5) 0.081(4) -0.015(3) 0.010(3) -0.021(3)
O8 0.113(4) 0.062(3) 0.060(3) -0.007(3) 0.027(3) -0.006(3)
O9 0.091(4) 0.085(4) 0.101(4) -0.011(3) 0.044(3) 0.012(3)
N3 0.048(3) 0.049(3) 0.043(3) 0.000(3) 0.005(2) -0.001(3)
O10 0.052(2) 0.075(3) 0.056(3) 0.002(2) 0.029(2) 0.012(2)
O11 0.048(2) 0.043(3) 0.051(3) -0.0045(19) 0.0088(19) 0.0050(19)
O12 0.071(3) 0.051(3) 0.088(3) 0.006(2) 0.028(3) -0.013(2)
O13 0.051(2) 0.062(3) 0.047(3) 0.003(2) 0.014(2) -0.008(2)
O14 0.050(3) 0.046(3) 0.075(3) 0.001(2) 0.009(3) 0.006(2)
O15 0.076(3) 0.072(3) 0.083(3) 0.017(3) 0.026(3) 0.024(3)
O16 0.053(3) 0.086(4) 0.120(5) 0.016(3) 0.022(3) 0.006(3)
O17 0.070(3) 0.056(3) 0.060(3) 0.016(2) -0.001(2) -0.003(2)
O18 0.056(3) 0.047(3) 0.057(3) 0.010(2) 0.014(2) 0.002(2)
O19 0.063(3) 0.075(4) 0.070(3) 0.009(2) 0.014(2) -0.012(2)
O20 0.054(4) 0.082(6) 0.079(5) -0.013(4) 0.017(4) -0.007(4)
O21 0.076(5) 0.120(12) 0.115(6) 0.007(6) 0.041(4) 0.028(5)
O21' 0.11(4) 0.01(2) 0.11(4) 0.04(2) 0.00(3) 0.06(2)

loop_
_atom_type_symbol
_atom_type_description
_atom_type_scat_dispersion_real
_atom_type_scat_dispersion_imag
_atom_type_scat_source
C C 0.0033 0.0016 'International Tables Vol C Tables 4.2.6.8 and 6.1.1.4'
H H 0.0000 0.0000 'International Tables Vol C Tables 4.2.6.8 and 6.1.1.4'
N N 0.0061 0.0033 'International Tables Vol C Tables 4.2.6.8 and 6.1.1.4'
O O 0.0106 0.0060 'International Tables Vol C Tables 4.2.6.8 and 6.1.1.4'
Zn Zn 0.2839 1.4301 'International Tables Vol C Tables 4.2.6.8 and 6.1.1.4'

loop_
_geom_angle_atom_site_label_1
_geom_angle_atom_site_label_2
_geom_angle_atom_site_label_3
_geom_angle
_geom_angle_site_symmetry_1
_geom_angle_site_symmetry_3
_geom_angle_publ_flag
O2 Zn1 O1 110.98(15) . . ?
O2 Zn1 N11 105.71(15) . 1_455 ?
O1 Zn1 N11 110.47(15) . 1_455 ?
O2 Zn1 N12 111.88(15) . . ?
O1 Zn1 N12 107.30(16) . . ?
N11 Zn1 N12 110.55(15) 1_455 . ?
O3 Zn2 O2 107.20(17) . . ?
O3 Zn2 N21 112.90(17) . 4_566 ?
O2 Zn2 N21 111.24(15) . 4_566 ?
O3 Zn2 N22 107.97(16) . . ?
O2 Zn2 N22 106.50(15) . . ?
N21 Zn2 N22 110.74(16) 4_566 . ?
O1 Zn3 O3 107.21(16) . . ?
O1 Zn3 N31 110.11(15) . 1_455 ?
O3 Zn3 N31 107.79(16) . 1_455 ?
O1 Zn3 N32 109.80(15) . . ?
O3 Zn3 N32 109.66(16) . . ?
N31 Zn3 N32 112.13(15) 1_455 . ?
Zn3 O1 Zn1 129.8(2) . . ?
Zn3 O1 H1 124(3) . . ?
Zn1 O1 H1 106(3) . . ?
Zn1 O2 Zn2 118.56(18) . . ?
Zn1 O2 H2 112(3) . . ?
Zn2 O2 H2 112(3) . . ?
Zn2 O3 Zn3 123.5(2) . . ?
Zn2 O3 H3 116(5) . . ?
Zn3 O3 H3 116(5) . . ?
C105 N11 C101 117.1(4) . . ?
C105 N11 Zn1 122.4(3) . 1_655 ?
C101 N11 Zn1 120.2(3) . 1_655 ?
C111 N12 C112 117.6(4) . . ?
C111 N12 Zn1 121.4(3) . . ?
C112 N12 Zn1 120.9(3) . . ?
C205 N21 C201 118.2(5) . . ?
C205 N21 Zn2 119.5(3) . 4_665 ?
C201 N21 Zn2 122.3(3) . 4_665 ?
C212 N22 C211 118.0(4) . . ?
C212 N22 Zn2 118.9(3) . . ?
C211 N22 Zn2 123.0(3) . . ?
C305 N31 C301 117.0(4) . . ?
C305 N31 Zn3 120.1(3) . 1_655 ?
C301 N31 Zn3 122.6(3) . 1_655 ?
C312 N32 C313 117.0(4) . . ?
C312 N32 Zn3 121.2(3) . . ?
C313 N32 Zn3 121.8(3) . . ?
N11 C101 C102 122.7(4) . . ?
N11 C101 H101 118.6 . . ?
C102 C101 H101 118.6 . . ?
C101 C102 C103 120.2(5) . . ?
C101 C102 H102 119.9 . . ?
C103 C102 H102 119.9 . . ?
C102 C103 C104 116.0(4) . . ?
C102 C103 C106 121.8(4) . . ?
C104 C103 C106 122.1(5) . . ?
C105 C104 C103 120.2(5) . . ?
C105 C104 H104 119.9 . . ?
C103 C104 H104 119.9 . . ?
N11 C105 C104 123.7(5) . . ?
N11 C105 H105 118.2 . . ?
C104 C105 H105 118.2 . . ?
C103 C106 C107 113.6(4) . . ?
C103 C106 H10A 108.8 . . ?
C107 C106 H10A 108.8 . . ?
C103 C106 H10B 108.8 . . ?
C107 C106 H10B 108.8 . . ?
H10A C106 H10B 107.7 . . ?
C106 C107 C108 109.6(4) . . ?
C106 C107 H10C 109.8 . . ?
C108 C107 H10C 109.8 . . ?
C106 C107 H10D 109.8 . . ?
C108 C107 H10D 109.8 . . ?
H10C C107 H10D 108.2 . . ?
C109 C108 C107 113.1(4) . . ?
C109 C108 H10E 109.0 . . ?
C107 C108 H10E 109.0 . . ?
C109 C108 H10F 109.0 . . ?
C107 C108 H10F 109.0 . . ?
H10E C108 H10F 107.8 . . ?
C113 C109 C110 117.2(5) . . ?
C113 C109 C108 122.3(5) . . ?
C110 C109 C108 120.5(5) . . ?
C111 C110 C109 118.9(5) . . ?
C111 C110 H110 120.6 . . ?
C109 C110 H110 120.6 . . ?
N12 C111 C110 123.4(5) . . ?
N12 C111 H111 118.3 . . ?
C110 C111 H111 118.3 . . ?
N12 C112 C113 122.8(5) . . ?
N12 C112 H112 118.6 . . ?
C113 C112 H112 118.6 . . ?
C109 C113 C112 120.1(5) . . ?
C109 C113 H113 119.9 . . ?
C112 C113 H113 119.9 . . ?
N21 C201 C202 123.5(5) . . ?
N21 C201 H201 118.2 . . ?
C202 C201 H201 118.2 . . ?
C201 C202 C203 119.2(5) . . ?
C201 C202 H202 120.4 . . ?
C203 C202 H202 120.4 . . ?
C202 C203 C204 117.7(5) . . ?
C202 C203 C206 118.8(5) . . ?
C204 C203 C206 123.5(5) . . ?
C205 C204 C203 119.7(5) . . ?
C205 C204 H204 120.2 . . ?
C203 C204 H204 120.2 . . ?
N21 C205 C204 121.7(5) . . ?
N21 C205 H205 119.2 . . ?
C204 C205 H205 119.2 . . ?
C207 C206 C203 115.8(5) . . ?
C207 C206 H20A 108.3 . . ?
C203 C206 H20A 108.3 . . ?
C207 C206 H20B 108.3 . . ?
C203 C206 H20B 108.3 . . ?
H20A C206 H20B 107.4 . . ?
C206 C207 C208 112.7(4) . . ?
C206 C207 H20C 109.0 . . ?
C208 C207 H20C 109.0 . . ?
C206 C207 H20D 109.0 . . ?
C208 C207 H20D 109.0 . . ?
H20C C207 H20D 107.8 . . ?
C209 C208 C207 110.2(4) . . ?
C209 C208 H20E 109.6 . . ?
C207 C208 H20E 109.6 . . ?
C209 C208 H20F 109.6 . . ?
C207 C208 H20F 109.6 . . ?
H20E C208 H20F 108.1 . . ?
C210 C209 C213 117.0(5) . . ?
C210 C209 C208 122.2(5) . . ?
C213 C209 C208 120.8(5) . . ?
C211 C210 C209 120.9(5) . . ?
C211 C210 H210 119.6 . . ?
C209 C210 H210 119.6 . . ?
N22 C211 C210 122.2(5) . . ?
N22 C211 H211 118.9 . . ?
C210 C211 H211 118.9 . . ?
N22 C212 C213 121.7(5) . . ?
N22 C212 H212 119.1 . . ?
C213 C212 H212 119.1 . . ?
C212 C213 C209 120.2(5) . . ?
C212 C213 H213 119.9 . . ?
C209 C213 H213 119.9 . . ?
N31 C301 C302 122.4(5) . . ?
N31 C301 H301 118.8 . . ?
C302 C301 H301 118.8 . . ?
C303 C302 C301 120.5(5) . . ?
C303 C302 H302 119.8 . . ?
C301 C302 H302 119.8 . . ?
C302 C303 C304 116.6(4) . . ?
C302 C303 C306 122.9(5) . . ?
C304 C303 C306 120.5(5) . . ?
C305 C304 C303 119.6(5) . . ?
C305 C304 H304 120.2 . . ?
C303 C304 H304 120.2 . . ?
N31 C305 C304 123.8(5) . . ?
N31 C305 H305 118.1 . . ?
C304 C305 H305 118.1 . . ?
C303 C306 C307 113.7(4) . . ?
C303 C306 H30A 108.8 . . ?
C307 C306 H30A 108.8 . . ?
C303 C306 H30B 108.8 . . ?
C307 C306 H30B 108.8 . . ?
H30A C306 H30B 107.7 . . ?
C308 C307 C306 110.1(4) . . ?
C308 C307 H30C 109.6 . . ?
C306 C307 H30C 109.6 . . ?
C308 C307 H30D 109.6 . . ?
C306 C307 H30D 109.6 . . ?
H30C C307 H30D 108.1 . . ?
C309 C308 C307 112.7(4) . . ?
C309 C308 H30E 109.0 . . ?
C307 C308 H30E 109.0 . . ?
C309 C308 H30F 109.0 . . ?
C307 C308 H30F 109.0 . . ?
H30E C308 H30F 107.8 . . ?
C310 C309 C311 116.4(5) . . ?
C310 C309 C308 122.7(5) . . ?
C311 C309 C308 121.0(5) . . ?
C312 C310 C309 120.1(5) . . ?
C312 C310 H310 119.9 . . ?
C309 C310 H310 119.9 . . ?
C313 C311 C309 120.1(5) . . ?
C313 C311 H311 120.0 . . ?
C309 C311 H311 120.0 . . ?
N32 C312 C310 123.1(5) . . ?
N32 C312 H312 118.4 . . ?
C310 C312 H312 118.4 . . ?
N32 C313 C311 123.3(5) . . ?
N32 C313 H313 118.4 . . ?
C311 C313 H313 118.4 . . ?
O6 N1 O4 121.1(5) . . ?
O6 N1 O5 120.6(5) . . ?
O4 N1 O5 118.4(5) . . ?
O8 N2 O9 120.4(7) . . ?
O8 N2 O7 119.4(7) . . ?
O9 N2 O7 120.3(7) . . ?
O10 N3 O12 120.0(5) . . ?
O10 N3 O11 120.0(5) . . ?
O12 N3 O11 119.9(5) . . ?
H13A O13 H13B 106.3 . . ?
H14A O14 H14B 106.3 . . ?
H15A O15 H15B 106.3 . . ?
H16A O16 H16B 106.4 . . ?
H17A O17 H17A 106.4 . . ?
H18A O18 H18B 106.3 . . ?
H19A O19 H19B 106.4 . . ?
H20A O20 H20B 106.4 . . ?

loop_
_geom_bond_atom_site_label_1
_geom_bond_atom_site_label_2
_geom_bond_distance
_geom_bond_site_symmetry_2
_geom_bond_publ_flag
Zn1 O2 1.922(3) . ?
Zn1 O1 1.931(3) . ?
Zn1 N11 2.027(4) 1_455 ?
Zn1 N12 2.033(4) . ?
Zn2 O3 1.908(4) . ?
Zn2 O2 1.934(3) . ?
Zn2 N21 2.000(4) 4_566 ?
Zn2 N22 2.031(4) . ?
Zn3 O1 1.919(3) . ?
Zn3 O3 1.922(4) . ?
Zn3 N31 2.025(4) 1_455 ?
Zn3 N32 2.026(4) . ?
O1 H1 0.813(19) . ?
O2 H2 0.827(19) . ?
O3 H3 0.73(5) . ?
N11 C105 1.332(6) . ?
N11 C101 1.340(6) . ?
N11 Zn1 2.027(4) 1_655 ?
N12 C111 1.327(6) . ?
N12 C112 1.331(6) . ?
N21 C205 1.334(6) . ?
N21 C201 1.344(6) . ?
N21 Zn2 2.000(4) 4_665 ?
N22 C212 1.346(6) . ?
N22 C211 1.352(6) . ?
N31 C305 1.331(6) . ?
N31 C301 1.341(6) . ?
N31 Zn3 2.025(4) 1_655 ?
N32 C312 1.330(6) . ?
N32 C313 1.337(6) . ?
C101 C102 1.377(6) . ?
C101 H101 0.9500 . ?
C102 C103 1.389(6) . ?
C102 H102 0.9500 . ?
C103 C104 1.400(7) . ?
C103 C106 1.498(6) . ?
C104 C105 1.357(6) . ?
C104 H104 0.9500 . ?
C105 H105 0.9500 . ?
C106 C107 1.524(6) . ?
C106 H10A 0.9900 . ?
C106 H10B 0.9900 . ?
C107 C108 1.529(6) . ?
C107 H10C 0.9900 . ?
C107 H10D 0.9900 . ?
C108 C109 1.504(6) . ?
C108 H10E 0.9900 . ?
C108 H10F 0.9900 . ?
C109 C113 1.372(7) . ?
C109 C110 1.400(7) . ?
C110 C111 1.383(6) . ?
C110 H110 0.9500 . ?
C111 H111 0.9500 . ?
C112 C113 1.382(6) . ?
C112 H112 0.9500 . ?
C113 H113 0.9500 . ?
C201 C202 1.368(7) . ?
C201 H201 0.9500 . ?
C202 C203 1.379(7) . ?
C202 H202 0.9500 . ?
C203 C204 1.402(7) . ?
C203 C206 1.509(7) . ?
C204 C205 1.387(8) . ?
C204 H204 0.9500 . ?
C205 H205 0.9500 . ?
C206 C207 1.504(7) . ?
C206 H20A 0.9900 . ?
C206 H20B 0.9900 . ?
C207 C208 1.539(7) . ?
C207 H20C 0.9900 . ?
C207 H20D 0.9900 . ?
C208 C209 1.491(7) . ?
C208 H20E 0.9900 . ?
C208 H20F 0.9900 . ?
C209 C210 1.382(7) . ?
C209 C213 1.385(7) . ?
C210 C211 1.355(6) . ?
C210 H210 0.9500 . ?
C211 H211 0.9500 . ?
C212 C213 1.378(7) . ?
C212 H212 0.9500 . ?
C213 H213 0.9500 . ?
C301 C302 1.380(6) . ?
C301 H301 0.9500 . ?
C302 C303 1.369(6) . ?
C302 H302 0.9500 . ?
C303 C304 1.400(7) . ?
C303 C306 1.494(6) . ?
C304 C305 1.360(6) . ?
C304 H304 0.9500 . ?
C305 H305 0.9500 . ?
C306 C307 1.527(6) . ?
C306 H30A 0.9900 . ?
C306 H30B 0.9900 . ?
C307 C308 1.526(6) . ?
C307 H30C 0.9900 . ?
C307 H30D 0.9900 . ?
C308 C309 1.498(6) . ?
C308 H30E 0.9900 . ?
C308 H30F 0.9900 . ?
C309 C310 1.386(7) . ?
C309 C311 1.387(7) . ?
C310 C312 1.383(7) . ?
C310 H310 0.9500 . ?
C311 C313 1.378(7) . ?
C311 H311 0.9500 . ?
C312 H312 0.9500 . ?
C313 H313 0.9500 . ?
N1 O6 1.230(6) . ?
N1 O4 1.259(5) . ?
N1 O5 1.272(5) . ?
N2 O8 1.238(7) . ?
N2 O9 1.266(6) . ?
N2 O7 1.267(7) . ?
N3 O10 1.249(5) . ?
N3 O12 1.255(5) . ?
N3 O11 1.269(5) . ?
O13 H13A 0.8596 . ?
O13 H13B 0.8387 . ?
O14 H14A 0.8594 . ?
O14 H14B 0.8389 . ?
O15 H15A 0.8598 . ?
O15 H15B 0.8388 . ?
O16 H16A 0.8597 . ?
O16 H16B 0.8380 . ?
O17 H17A 0.8592 . ?
O17 H17A 0.8390 . ?
O18 H18A 0.8595 . ?
O18 H18B 0.8393 . ?
O19 H19A 0.8594 . ?
O19 H19B 0.8383 . ?
O20 H20A 0.8593 . ?
O20 H20B 0.8393 . ?
O21 H21A 0.8596 . ?
O21 H21B 0.8384 . ?
O21' H21A 0.9493 . ?

loop_
_geom_hbond_atom_site_label_D
_geom_hbond_atom_site_label_H
_geom_hbond_atom_site_label_A
_geom_hbond_distance_DH
_geom_hbond_distance_HA
_geom_hbond_distance_DA
_geom_hbond_angle_DHA
_geom_hbond_site_symmetry_A
O1 H1 O13 0.813(19) 1.97(2) 2.776(5) 172(4) .
O2 H2 O18 0.827(19) 1.90(2) 2.723(5) 171(5) .
O13 H13B O11 0.84 2.01 2.839(5) 171.1 .
O14 H14B O10 0.84 2.10 2.883(6) 154.9 .
O15 H15A O6 0.86 2.38 3.212(6) 164.3 .
O15 H15A O5 0.86 2.42 3.132(6) 140.4 .
O15 H15B O9 0.84 2.06 2.874(7) 164.0 .
O16 H16A O11 0.86 2.05 2.881(6) 162.9 .
O16 H16B O9 0.84 2.20 2.842(8) 133.0 .
O17 H17A O7 0.84 2.21 2.909(7) 141.3 .
O18 H18B O19 0.84 1.96 2.763(6) 160.2 .
O19 H19B O21 0.84 1.93 2.762(13) 170.8 .
O19 H19B O21' 0.84 2.57 3.37(4) 161.5 .
O20 H20A O2 0.86 2.10 2.948(7) 171.5 .
O20 H20B O16 0.84 2.11 2.830(9) 143.5 4_566
O21 H21A O12 0.86 2.02 2.837(7) 159.2 4_566
O19 H19A O17 0.86 2.00 2.856(6) 173.4 3_656
O18 H18A O14 0.86 1.96 2.800(6) 164.7 4_666
O3 H3 O17 0.73(5) 2.03(5) 2.753(6) 173(6) 4_566
O14 H14A O15 0.86 1.95 2.807(6) 173.3 2
O17 H17A O4 0.86 1.99 2.850(5) 173.2 1_655

loop_
_geom_torsion_atom_site_label_1
_geom_torsion_atom_site_label_2
_geom_torsion_atom_site_label_3
_geom_torsion_atom_site_label_4
_geom_torsion
_geom_torsion_site_symmetry_1
_geom_torsion_site_symmetry_2
_geom_torsion_site_symmetry_3
_geom_torsion_site_symmetry_4
_geom_torsion_publ_flag
C103 C106 C107 C108 -179.0(4) . . . . ?
C106 C107 C108 C109 -179.3(5) . . . . ?
C203 C206 C207 C208 179.4(4) . . . . ?
C206 C207 C208 C209 -179.9(4) . . . . ?
C303 C306 C307 C308 179.0(5) . . . . ?
C306 C307 C308 C309 -176.7(5) . . . . ?
